data_4035828
loop_
_publ_author_name
'Schiavo, Lucie'
'Lebedel, Ludivine'
'Mass\'e, Paul'
'Choppin, Sabine'
'Hanquet, Gilles'

_publ_section_title
;
 Access to Wieland-Miescher Diketone-Derived Building Blocks by
 Stereoselective Construction of the C-9 Quaternary Carbon Center Using
 the Mukaiyama Aldol Reaction.
;
_journal_issue 12
_journal_name_full 'The Journal of organic chemistry'
_journal_page_first 6247
_journal_page_last 6258
_journal_paper_doi 10.1021/acs.joc.7b02862
_journal_volume 83
_journal_year 2018
_chemical_formula_moiety 'C22 H29 F O4'
_chemical_formula_sum 'C22 H29 F O4'
_chemical_formula_weight 376.45
_space_group_crystal_system monoclinic
_space_group_IT_number 14
_space_group_name_Hall '-P 2ybc'
_space_group_name_H-M_alt 'P 1 21/c 1'
_atom_sites_solution_hydrogens geom
_atom_sites_solution_primary direct
_atom_sites_solution_secondary difmap
_audit_creation_method SHELXL-2013
_cell_angle_alpha 90
_cell_angle_beta 113.454(5)
_cell_angle_gamma 90
_cell_formula_units_Z 4
_cell_length_a 14.4722(13)
_cell_length_b 7.4682(7)
_cell_length_c 19.5138(14)
_cell_measurement_reflns_used 2400
_cell_measurement_temperature 173(2)
_cell_measurement_theta_max 27.49
_cell_measurement_theta_min 2.96
_cell_volume 1934.8(3)
_computing_cell_refinement 'Bruker SAINT'
_computing_data_collection 'Bruker APEX2'
_computing_data_reduction 'Bruker SAINT'
_computing_molecular_graphics 'Mercury (Macrae et al., 2008)'
_computing_publication_material 'SHELXL-2013 (Sheldrick, 2013)'
_computing_structure_refinement 'SHELXL-2013 (Sheldrick, 2013)'
_computing_structure_solution 'SHELXS-2013 (Sheldrick, 2013)'
_diffrn_ambient_temperature 173(2)
_diffrn_measured_fraction_theta_full 1.000
_diffrn_measured_fraction_theta_max 0.999
_diffrn_measurement_device_type 'Bruker APEX-II CCD'
_diffrn_measurement_method '\f and \w scans'
_diffrn_radiation_monochromator triumph
_diffrn_radiation_type MoK\a
_diffrn_radiation_wavelength 0.71073
_diffrn_reflns_av_R_equivalents 0.0712
_diffrn_reflns_av_unetI/netI 0.0896
_diffrn_reflns_Laue_measured_fraction_full 1.000
_diffrn_reflns_Laue_measured_fraction_max 0.999
_diffrn_reflns_limit_h_max 19
_diffrn_reflns_limit_h_min -19
_diffrn_reflns_limit_k_max 9
_diffrn_reflns_limit_k_min -9
_diffrn_reflns_limit_l_max 25
_diffrn_reflns_limit_l_min -25
_diffrn_reflns_number 15801
_diffrn_reflns_point_group_measured_fraction_full 1.000
_diffrn_reflns_point_group_measured_fraction_max 0.999
_diffrn_reflns_theta_full 25.242
_diffrn_reflns_theta_max 28.015
_diffrn_reflns_theta_min 1.534
_diffrn_source 'sealed tube'
_exptl_absorpt_coefficient_mu 0.094
_exptl_absorpt_correction_T_max 0.7456
_exptl_absorpt_correction_T_min 0.6710
_exptl_absorpt_correction_type multi-scan
_exptl_absorpt_process_details sadabs
_exptl_crystal_colour colourless
_exptl_crystal_density_diffrn 1.292
_exptl_crystal_description prism
_exptl_crystal_F_000 808
_exptl_crystal_size_max 0.300
_exptl_crystal_size_mid 0.180
_exptl_crystal_size_min 0.140
_refine_diff_density_max 0.321
_refine_diff_density_min -0.445
_refine_diff_density_rms 0.047
_refine_ls_extinction_method none
_refine_ls_goodness_of_fit_ref 1.040
_refine_ls_hydrogen_treatment constr
_refine_ls_matrix_type full
_refine_ls_number_parameters 235
_refine_ls_number_reflns 4672
_refine_ls_number_restraints 0
_refine_ls_restrained_S_all 1.040
_refine_ls_R_factor_all 0.1412
_refine_ls_R_factor_gt 0.0654
_refine_ls_shift/su_max 0.000
_refine_ls_shift/su_mean 0.000
_refine_ls_structure_factor_coef Fsqd
_refine_ls_weighting_details 'w=1/[\s^2^(Fo^2^)+(0.0786P)^2^+0.4133P] where P=(Fo^2^+2Fc^2^)/3'
_refine_ls_weighting_scheme calc
_refine_ls_wR_factor_gt 0.1637
_refine_ls_wR_factor_ref 0.1935
_reflns_Friedel_coverage 0.000
_reflns_number_gt 2364
_reflns_number_total 4672
_reflns_threshold_expression 'I > 2\s(I)'
_cod_data_source_file jo7b02862_si_002.cif
_cod_data_source_block fcls170125
_cod_depositor_comments
;
The following automatic conversions were performed:

data name '__computing_data_collection' was replaced with
'_computing_data_collection'.

Automatic conversion script
Id: cif_correct_tags 6909 2019-04-08 15:41:33Z antanas 
;
_cod_original_sg_symbol_H-M 'P 21/c'
_cod_database_code 4035828
_shelx_space_group_comment
;
The symmetry employed for this shelxl refinement is uniquely defined
by the following loop, which should always be used as a source of
symmetry information in preference to the above space-group names.
They are only intended as comments.
;
_shelx_estimated_absorpt_t_min 0.972
_shelx_estimated_absorpt_t_max 0.987
_shelxl_version_number 2013-4

loop_
_space_group_symop_operation_xyz
'x, y, z'
'-x, y+1/2, -z+1/2'
'-x, -y, -z'
'x, -y-1/2, z-1/2'

loop_
_atom_site_label
_atom_site_type_symbol
_atom_site_fract_x
_atom_site_fract_y
_atom_site_fract_z
_atom_site_U_iso_or_equiv
_atom_site_adp_type
_atom_site_occupancy
_atom_site_site_symmetry_order
_atom_site_calc_flag
_atom_site_refinement_flags_posn
_atom_site_refinement_flags_adp
_atom_site_refinement_flags_occupancy
_atom_site_disorder_assembly
_atom_site_disorder_group
C1 C 0.7956(2) 0.0375(4) 0.04094(16) 0.0468(7) Uani 1 1 d . . . . .
H1A H 0.7840 -0.0274 0.0810 0.056 Uiso 1 1 calc R U . . .
H1B H 0.7396 0.0081 -0.0072 0.056 Uiso 1 1 calc R U . . .
C2 C 0.8942(3) -0.0243(4) 0.03878(18) 0.0607(9) Uani 1 1 d . . . . .
H2A H 0.9025 0.0305 -0.0046 0.073 Uiso 1 1 calc R U . . .
H2B H 0.8929 -0.1560 0.0326 0.073 Uiso 1 1 calc R U . . .
C3 C 0.9830(2) 0.0278(4) 0.11039(18) 0.0578(9) Uani 1 1 d . . . . .
H3A H 0.9792 -0.0391 0.1530 0.069 Uiso 1 1 calc R U . . .
H3B H 1.0467 -0.0051 0.1061 0.069 Uiso 1 1 calc R U . . .
C4 C 0.9826(2) 0.2269(4) 0.12495(14) 0.0442(7) Uani 1 1 d . . . . .
C5 C 0.88367(18) 0.2925(4) 0.12920(12) 0.0324(6) Uani 1 1 d . . . . .
C6 C 0.88494(19) 0.4968(4) 0.13401(14) 0.0389(7) Uani 1 1 d . . . . .
H6A H 0.9452 0.5357 0.1777 0.047 Uiso 1 1 calc R U . . .
H6B H 0.8896 0.5475 0.0886 0.047 Uiso 1 1 calc R U . . .
C7 C 0.7911(2) 0.5687(4) 0.14132(15) 0.0436(7) Uani 1 1 d . . . . .
H7A H 0.8003 0.5584 0.1942 0.052 Uiso 1 1 calc R U . . .
H7B H 0.7847 0.6977 0.1285 0.052 Uiso 1 1 calc R U . . .
C8 C 0.6956(2) 0.4786(4) 0.09436(15) 0.0500(8) Uani 1 1 d . . . . .
C9 C 0.69126(18) 0.3155(4) 0.04473(13) 0.0368(6) Uani 1 1 d . . . . .
C10 C 0.79601(18) 0.2387(3) 0.05489(12) 0.0312(6) Uani 1 1 d . . . . .
H10 H 0.8122 0.2957 0.0146 0.037 Uiso 1 1 calc R U . . .
C11 C 0.63657(19) 0.3951(4) -0.03576(13) 0.0387(7) Uani 1 1 d . . . . .
H11 H 0.5701 0.4438 -0.0401 0.046 Uiso 1 1 calc R U . . .
C12 C 0.61755(18) 0.2655(3) -0.09988(11) 0.0358(6) Uani 1 1 d G . . . .
C13 C 0.6926(2) 0.2521(6) -0.1272(2) 0.0398(12) Uani 0.55 1 d G . P A 1
H13 H 0.7523 0.3212 -0.1053 0.048 Uiso 0.55 1 calc R U P A 1
C14 C 0.6802(3) 0.1376(7) -0.1863(2) 0.0398(12) Uani 0.55 1 d G . P A 1
C15 C 0.5927(4) 0.0365(6) -0.2183(2) 0.0398(12) Uani 0.55 1 d G . P A 1
H15 H 0.5842 -0.0418 -0.2587 0.048 Uiso 0.55 1 calc R U P A 1
C16 C 0.5177(3) 0.0498(7) -0.1910(3) 0.0398(12) Uani 0.55 1 d G . P A 1
H16 H 0.4579 -0.0193 -0.2128 0.048 Uiso 0.55 1 calc R U P A 1
C17 C 0.5301(2) 0.1643(6) -0.1318(2) 0.0398(12) Uani 0.55 1 d G . P A 1
H17 H 0.4788 0.1735 -0.1131 0.048 Uiso 0.55 1 calc R U P A 1
C13B C 0.5265(5) 0.1737(11) -0.1252(4) 0.0377(15) Uani 0.45 1 d . . P A 2
H13B H 0.4803 0.1930 -0.1024 0.045 Uiso 0.45 1 calc R U P A 2
C14B C 0.5042(5) 0.0575(12) -0.1822(4) 0.0377(15) Uani 0.45 1 d . . P A 2
C15B C 0.5643(5) 0.0238(10) -0.2197(4) 0.0377(15) Uani 0.45 1 d . . P A 2
H15B H 0.5452 -0.0574 -0.2605 0.045 Uiso 0.45 1 calc R U P A 2
C16B C 0.6535(5) 0.1140(11) -0.1950(4) 0.0377(15) Uani 0.45 1 d . . P A 2
H16B H 0.6986 0.0916 -0.2185 0.045 Uiso 0.45 1 calc R U P A 2
C17B C 0.6815(5) 0.2379(11) -0.1367(4) 0.0377(15) Uani 0.45 1 d . . P A 2
H17B H 0.7431 0.3021 -0.1223 0.045 Uiso 0.45 1 calc R U P A 2
C18 C 1.0892(2) 0.4194(5) 0.09753(18) 0.0627(9) Uani 1 1 d . . . . .
H18A H 1.0748 0.5470 0.1030 0.075 Uiso 1 1 calc R U . . .
H18B H 1.1288 0.4111 0.0663 0.075 Uiso 1 1 calc R U . . .
C19 C 1.1442(2) 0.3345(6) 0.17200(17) 0.0658(10) Uani 1 1 d . . . . .
H19A H 1.1857 0.2325 0.1683 0.079 Uiso 1 1 calc R U . . .
H19B H 1.1881 0.4222 0.2085 0.079 Uiso 1 1 calc R U . . .
C20 C 0.8739(2) 0.2112(4) 0.19799(13) 0.0450(7) Uani 1 1 d . . . . .
H20A H 0.9277 0.2577 0.2433 0.067 Uiso 1 1 calc R U . . .
H20B H 0.8795 0.0806 0.1966 0.067 Uiso 1 1 calc R U . . .
H20C H 0.8083 0.2433 0.1981 0.067 Uiso 1 1 calc R U . . .
C21 C 0.6215(2) 0.1772(5) 0.05789(16) 0.0582(9) Uani 1 1 d . . . . .
H21A H 0.6526 0.1330 0.1094 0.087 Uiso 1 1 calc R U . . .
H21B H 0.6106 0.0770 0.0231 0.087 Uiso 1 1 calc R U . . .
H21C H 0.5567 0.2335 0.0496 0.087 Uiso 1 1 calc R U . . .
C22 C 0.6430(2) 0.6689(4) -0.09487(16) 0.0567(9) Uani 1 1 d . . . . .
H22A H 0.6204 0.6129 -0.1443 0.085 Uiso 1 1 calc R U . . .
H22B H 0.6866 0.7711 -0.0926 0.085 Uiso 1 1 calc R U . . .
H22C H 0.5843 0.7104 -0.0861 0.085 Uiso 1 1 calc R U . . .
O1 O 0.99899(13) 0.3192(3) 0.06592(9) 0.0475(5) Uani 1 1 d . . . . .
O2 O 1.06546(14) 0.2755(3) 0.19258(10) 0.0568(6) Uani 1 1 d . . . . .
O3 O 0.61843(18) 0.5335(5) 0.09614(16) 0.1174(14) Uani 1 1 d . . . . .
O4 O 0.69756(13) 0.5418(2) -0.03913(9) 0.0438(5) Uani 1 1 d . . . . .
F1 F 0.7364(3) 0.1131(5) -0.21838(18) 0.0740(8) Uani 0.55 1 d . . P A 1
F1B F 0.4225(3) -0.0284(7) -0.2162(2) 0.0740(8) Uani 0.45 1 d . . P A 2

loop_
_atom_site_aniso_label
_atom_site_aniso_U_11
_atom_site_aniso_U_22
_atom_site_aniso_U_33
_atom_site_aniso_U_23
_atom_site_aniso_U_13
_atom_site_aniso_U_12
C1 0.0666(19) 0.0312(16) 0.0473(15) -0.0030(13) 0.0276(14) -0.0038(15)
C2 0.092(3) 0.0397(19) 0.0597(19) -0.0014(16) 0.0398(18) 0.0172(18)
C3 0.067(2) 0.056(2) 0.0607(18) 0.0159(17) 0.0358(16) 0.0283(17)
C4 0.0407(15) 0.055(2) 0.0341(13) 0.0139(13) 0.0114(11) 0.0102(14)
C5 0.0341(13) 0.0326(15) 0.0283(11) 0.0055(11) 0.0102(10) 0.0035(11)
C6 0.0373(14) 0.0351(17) 0.0336(12) -0.0033(12) 0.0028(11) -0.0048(12)
C7 0.0510(16) 0.0321(16) 0.0407(14) -0.0069(12) 0.0109(12) 0.0033(13)
C8 0.0386(16) 0.064(2) 0.0386(14) -0.0174(14) 0.0062(12) 0.0102(15)
C9 0.0321(13) 0.0464(17) 0.0302(12) -0.0091(12) 0.0107(10) -0.0053(12)
C10 0.0362(13) 0.0299(14) 0.0280(11) -0.0015(11) 0.0134(10) -0.0037(11)
C11 0.0351(14) 0.0371(17) 0.0362(13) -0.0066(12) 0.0059(11) 0.0011(12)
C12 0.0410(14) 0.0319(15) 0.0277(11) 0.0008(11) 0.0064(10) 0.0067(12)
C13 0.0448(17) 0.042(2) 0.0285(15) -0.0063(15) 0.0096(12) -0.0018(15)
C14 0.0448(17) 0.042(2) 0.0285(15) -0.0063(15) 0.0096(12) -0.0018(15)
C15 0.0448(17) 0.042(2) 0.0285(15) -0.0063(15) 0.0096(12) -0.0018(15)
C16 0.0448(17) 0.042(2) 0.0285(15) -0.0063(15) 0.0096(12) -0.0018(15)
C17 0.0448(17) 0.042(2) 0.0285(15) -0.0063(15) 0.0096(12) -0.0018(15)
C13B 0.0346(18) 0.039(3) 0.0310(19) -0.0070(18) 0.0038(13) -0.0096(17)
C14B 0.0346(18) 0.039(3) 0.0310(19) -0.0070(18) 0.0038(13) -0.0096(17)
C15B 0.0346(18) 0.039(3) 0.0310(19) -0.0070(18) 0.0038(13) -0.0096(17)
C16B 0.0346(18) 0.039(3) 0.0310(19) -0.0070(18) 0.0038(13) -0.0096(17)
C17B 0.0346(18) 0.039(3) 0.0310(19) -0.0070(18) 0.0038(13) -0.0096(17)
C18 0.0447(18) 0.080(3) 0.0604(19) 0.0080(18) 0.0176(15) -0.0057(17)
C19 0.0401(17) 0.101(3) 0.0532(18) 0.0034(19) 0.0151(14) 0.0026(18)
C20 0.0521(17) 0.0518(19) 0.0305(12) 0.0065(13) 0.0159(12) 0.0094(14)
C21 0.0474(17) 0.083(3) 0.0455(15) -0.0056(16) 0.0200(13) -0.0197(17)
C22 0.0586(19) 0.0431(19) 0.0485(16) 0.0069(15) 0.0004(14) 0.0063(16)
O1 0.0407(10) 0.0630(14) 0.0378(9) 0.0102(9) 0.0147(8) -0.0017(10)
O2 0.0363(10) 0.0893(18) 0.0377(10) 0.0142(11) 0.0071(8) 0.0115(11)
O3 0.0455(14) 0.180(3) 0.105(2) -0.096(2) 0.0074(14) 0.0202(17)
O4 0.0413(10) 0.0334(11) 0.0419(10) -0.0016(9) 0.0009(8) 0.0000(9)
F1 0.0889(19) 0.086(2) 0.0569(15) -0.0159(14) 0.0394(15) -0.0103(17)
F1B 0.0889(19) 0.086(2) 0.0569(15) -0.0159(14) 0.0394(15) -0.0103(17)

loop_
_atom_type_symbol
_atom_type_description
_atom_type_scat_dispersion_real
_atom_type_scat_dispersion_imag
_atom_type_scat_source
C C 0.0033 0.0016 'International Tables Vol C Tables 4.2.6.8 and 6.1.1.4'
H H 0.0000 0.0000 'International Tables Vol C Tables 4.2.6.8 and 6.1.1.4'
O O 0.0106 0.0060 'International Tables Vol C Tables 4.2.6.8 and 6.1.1.4'
F F 0.0171 0.0103 'International Tables Vol C Tables 4.2.6.8 and 6.1.1.4'

loop_
_geom_angle_atom_site_label_1
_geom_angle_atom_site_label_2
_geom_angle_atom_site_label_3
_geom_angle
C2 C1 C10 111.6(3)
C2 C1 H1A 109.3
C10 C1 H1A 109.3
C2 C1 H1B 109.3
C10 C1 H1B 109.3
H1A C1 H1B 108.0
C1 C2 C3 110.8(2)
C1 C2 H2A 109.5
C3 C2 H2A 109.5
C1 C2 H2B 109.5
C3 C2 H2B 109.5
H2A C2 H2B 108.1
C4 C3 C2 111.0(2)
C4 C3 H3A 109.4
C2 C3 H3A 109.4
C4 C3 H3B 109.4
C2 C3 H3B 109.4
H3A C3 H3B 108.0
O2 C4 O1 105.7(2)
O2 C4 C3 110.9(2)
O1 C4 C3 107.8(2)
O2 C4 C5 108.9(2)
O1 C4 C5 110.0(2)
C3 C4 C5 113.2(2)
C6 C5 C20 110.2(2)
C6 C5 C4 109.3(2)
C20 C5 C4 109.4(2)
C6 C5 C10 107.51(19)
C20 C5 C10 113.0(2)
C4 C5 C10 107.3(2)
C7 C6 C5 111.7(2)
C7 C6 H6A 109.3
C5 C6 H6A 109.3
C7 C6 H6B 109.3
C5 C6 H6B 109.3
H6A C6 H6B 108.0
C8 C7 C6 115.5(2)
C8 C7 H7A 108.4
C6 C7 H7A 108.4
C8 C7 H7B 108.4
C6 C7 H7B 108.4
H7A C7 H7B 107.5
O3 C8 C7 118.4(3)
O3 C8 C9 118.7(3)
C7 C8 C9 122.9(2)
C21 C9 C8 107.0(2)
C21 C9 C10 113.7(2)
C8 C9 C10 114.6(2)
C21 C9 C11 108.6(2)
C8 C9 C11 102.0(2)
C10 C9 C11 110.2(2)
C1 C10 C5 111.4(2)
C1 C10 C9 113.9(2)
C5 C10 C9 114.57(19)
C1 C10 H10 105.3
C5 C10 H10 105.3
C9 C10 H10 105.3
O4 C11 C12 111.4(2)
O4 C11 C9 105.25(18)
C12 C11 C9 115.9(2)
O4 C11 H11 108.0
C12 C11 H11 108.0
C9 C11 H11 108.0
C13 C12 C17 120.0
C13B C12 C17B 118.3(4)
C13B C12 C11 116.3(4)
C13 C12 C11 116.6(2)
C17 C12 C11 123.4(2)
C17B C12 C11 125.4(3)
C12 C13 C14 120.0
C12 C13 H13 120.0
C14 C13 H13 120.0
F1 C14 C13 128.7(4)
F1 C14 C15 111.3(4)
C13 C14 C15 120.0
C16 C15 C14 120.0
C16 C15 H15 120.0
C14 C15 H15 120.0
C15 C16 C17 120.0
C15 C16 H16 120.0
C17 C16 H16 120.0
C16 C17 C12 120.0
C16 C17 H17 120.0
C12 C17 H17 120.0
C14B C13B C12 119.7(6)
C14B C13B H13B 120.2
C12 C13B H13B 120.2
F1B C14B C13B 128.7(6)
F1B C14B C15B 106.5(6)
C13B C14B C15B 124.6(6)
C16B C15B C14B 115.8(6)
C16B C15B H15B 122.1
C14B C15B H15B 122.1
C15B C16B C17B 122.9(6)
C15B C16B H16B 118.5
C17B C16B H16B 118.5
C12 C17B C16B 118.7(5)
C12 C17B H17B 120.6
C16B C17B H17B 120.6
O1 C18 C19 103.9(3)
O1 C18 H18A 111.0
C19 C18 H18A 111.0
O1 C18 H18B 111.0
C19 C18 H18B 111.0
H18A C18 H18B 109.0
O2 C19 C18 103.4(2)
O2 C19 H19A 111.1
C18 C19 H19A 111.1
O2 C19 H19B 111.1
C18 C19 H19B 111.1
H19A C19 H19B 109.1
C5 C20 H20A 109.5
C5 C20 H20B 109.5
H20A C20 H20B 109.5
C5 C20 H20C 109.5
H20A C20 H20C 109.5
H20B C20 H20C 109.5
C9 C21 H21A 109.5
C9 C21 H21B 109.5
H21A C21 H21B 109.5
C9 C21 H21C 109.5
H21A C21 H21C 109.5
H21B C21 H21C 109.5
O4 C22 H22A 109.5
O4 C22 H22B 109.5
H22A C22 H22B 109.5
O4 C22 H22C 109.5
H22A C22 H22C 109.5
H22B C22 H22C 109.5
C18 O1 C4 108.8(2)
C19 O2 C4 106.9(2)
C22 O4 C11 112.5(2)

loop_
_geom_bond_atom_site_label_1
_geom_bond_atom_site_label_2
_geom_bond_distance
C1 C2 1.516(4)
C1 C10 1.527(4)
C1 H1A 0.9900
C1 H1B 0.9900
C2 C3 1.525(5)
C2 H2A 0.9900
C2 H2B 0.9900
C3 C4 1.515(4)
C3 H3A 0.9900
C3 H3B 0.9900
C4 O2 1.432(3)
C4 O1 1.441(3)
C4 C5 1.546(4)
C5 C6 1.529(4)
C5 C20 1.530(3)
C5 C10 1.552(3)
C6 C7 1.520(4)
C6 H6A 0.9900
C6 H6B 0.9900
C7 C8 1.481(4)
C7 H7A 0.9900
C7 H7B 0.9900
C8 O3 1.203(3)
C8 C9 1.542(4)
C9 C21 1.535(4)
C9 C10 1.558(3)
C9 C11 1.568(3)
C10 H10 1.0000
C11 O4 1.425(3)
C11 C12 1.518(3)
C11 H11 1.0000
C12 C13B 1.389(7)
C12 C13 1.3900
C12 C17 1.3900
C12 C17B 1.394(8)
C13 C14 1.3900
C13 H13 0.9500
C14 F1 1.221(4)
C14 C15 1.3900
C15 C16 1.3900
C15 H15 0.9500
C16 C17 1.3900
C16 H16 0.9500
C17 H17 0.9500
C13B C14B 1.344(8)
C13B H13B 0.9500
C14B F1B 1.274(7)
C14B C15B 1.366(9)
C15B C16B 1.363(8)
C15B H15B 0.9500
C16B C17B 1.395(8)
C16B H16B 0.9500
C17B H17B 0.9500
C18 O1 1.416(4)
C18 C19 1.492(4)
C18 H18A 0.9900
C18 H18B 0.9900
C19 O2 1.420(4)
C19 H19A 0.9900
C19 H19B 0.9900
C20 H20A 0.9800
C20 H20B 0.9800
C20 H20C 0.9800
C21 H21A 0.9800
C21 H21B 0.9800
C21 H21C 0.9800
C22 O4 1.423(3)
C22 H22A 0.9800
C22 H22B 0.9800
C22 H22C 0.9800

loop_
_geom_torsion_atom_site_label_1
_geom_torsion_atom_site_label_2
_geom_torsion_atom_site_label_3
_geom_torsion_atom_site_label_4
_geom_torsion
C10 C1 C2 C3 55.9(3)
C1 C2 C3 C4 -54.6(4)
C2 C3 C4 O2 179.5(2)
C2 C3 C4 O1 -65.2(3)
C2 C3 C4 C5 56.7(3)
O2 C4 C5 C6 63.3(3)
O1 C4 C5 C6 -52.2(3)
C3 C4 C5 C6 -172.9(2)
O2 C4 C5 C20 -57.5(3)
O1 C4 C5 C20 -172.9(2)
C3 C4 C5 C20 66.4(3)
O2 C4 C5 C10 179.6(2)
O1 C4 C5 C10 64.1(3)
C3 C4 C5 C10 -56.5(3)
C20 C5 C6 C7 -57.6(3)
C4 C5 C6 C7 -177.8(2)
C10 C5 C6 C7 66.0(3)
C5 C6 C7 C8 -40.7(3)
C6 C7 C8 O3 -177.8(3)
C6 C7 C8 C9 3.6(4)
O3 C8 C9 C21 -44.7(4)
C7 C8 C9 C21 133.9(3)
O3 C8 C9 C10 -171.8(3)
C7 C8 C9 C10 6.9(4)
O3 C8 C9 C11 69.2(4)
C7 C8 C9 C11 -112.1(3)
C2 C1 C10 C5 -58.1(3)
C2 C1 C10 C9 170.5(2)
C6 C5 C10 C1 173.9(2)
C20 C5 C10 C1 -64.3(3)
C4 C5 C10 C1 56.4(3)
C6 C5 C10 C9 -55.0(3)
C20 C5 C10 C9 66.8(3)
C4 C5 C10 C9 -172.5(2)
C21 C9 C10 C1 26.2(3)
C8 C9 C10 C1 149.6(2)
C11 C9 C10 C1 -96.1(3)
C21 C9 C10 C5 -103.7(2)
C8 C9 C10 C5 19.8(3)
C11 C9 C10 C5 134.1(2)
C21 C9 C11 O4 170.4(2)
C8 C9 C11 O4 57.7(2)
C10 C9 C11 O4 -64.4(3)
C21 C9 C11 C12 -66.0(3)
C8 C9 C11 C12 -178.7(2)
C10 C9 C11 C12 59.2(3)
O4 C11 C12 C13B -149.3(5)
C9 C11 C12 C13B 90.3(5)
O4 C11 C12 C13 30.3(3)
C9 C11 C12 C13 -90.0(3)
O4 C11 C12 C17 -149.0(3)
C9 C11 C12 C17 90.7(3)
O4 C11 C12 C17B 27.8(5)
C9 C11 C12 C17B -92.5(5)
C13B C12 C13 C14 0.3(7)
C17 C12 C13 C14 0.0
C17B C12 C13 C14 -13(3)
C11 C12 C13 C14 -179.3(2)
C12 C13 C14 F1 177.7(6)
C12 C13 C14 C15 0.0
F1 C14 C15 C16 -178.1(5)
C13 C14 C15 C16 0.0
C14 C15 C16 C17 0.0
C15 C16 C17 C12 0.0
C13B C12 C17 C16 -178(5)
C13 C12 C17 C16 0.0
C17B C12 C17 C16 2.1(5)
C11 C12 C17 C16 179.3(2)
C13 C12 C13B C14B 0.0(10)
C17 C12 C13B C14B 2(4)
C17B C12 C13B C14B 2.3(8)
C11 C12 C13B C14B 179.6(5)
C12 C13B C14B F1B -174.5(9)
C12 C13B C14B C15B -1.7(9)
F1B C14B C15B C16B 175.7(7)
C13B C14B C15B C16B 1.5(9)
C14B C15B C16B C17B -2.0(9)
C13B C12 C17B C16B -2.7(8)
C13 C12 C17B C16B 166(4)
C17 C12 C17B C16B -2.7(8)
C11 C12 C17B C16B -179.8(4)
C15B C16B C17B C12 2.7(9)
O1 C18 C19 O2 -32.0(4)
C19 C18 O1 C4 19.6(3)
O2 C4 O1 C18 0.1(3)
C3 C4 O1 C18 -118.5(3)
C5 C4 O1 C18 117.6(3)
C18 C19 O2 C4 32.8(3)
O1 C4 O2 C19 -21.1(3)
C3 C4 O2 C19 95.4(3)
C5 C4 O2 C19 -139.3(3)
C12 C11 O4 C22 76.0(3)
C9 C11 O4 C22 -157.5(2)
